data_1530286
loop_
_publ_author_name
'Lii, K.-H.'
'Wang, C.-C.'
'Chiang, R.K.'
'Wang, S.-L.'

_publ_section_title
;
 The Structure of Cs V (M O4)2
;
_journal_name_full 'Journal of Solid State Chemistry'
_journal_page_first 144
_journal_page_last 148
_journal_volume 80
_journal_year 1989
_chemical_formula_sum 'Cs Mo2 O8 V'
_chemical_name_systematic 'Cs V (Mo O4)2'
_space_group_IT_number 164
_symmetry_space_group_name_Hall '-P 3 2"'
_symmetry_space_group_name_H-M 'P -3 m 1'
_cell_angle_alpha 90
_cell_angle_beta 90
_cell_angle_gamma 120
_cell_formula_units_Z 1
_cell_length_a 5.662
_cell_length_b 5.662
_cell_length_c 7.976
_cell_volume 221.440
_citation_journal_id_ASTM JSSCBI
_cod_data_source_file Lii_JSSCBI_1989_1791.cif
_cod_data_source_block Cs1Mo2O8V1
_cod_original_cell_volume 221.4397
_cod_original_formula_sum 'Cs1 Mo2 O8 V1'
_cod_database_code 1530286

loop_
_symmetry_equiv_pos_as_xyz
x,y,z
-y,x-y,z
-x+y,-x,z
y,x,-z
-x,-x+y,-z
x-y,-y,-z
-x,-y,-z
y,-x+y,-z
x-y,x,-z
-y,-x,z
x,x-y,z
-x+y,y,z

loop_
_atom_site_label
_atom_site_type_symbol
_atom_site_fract_x
_atom_site_fract_y
_atom_site_fract_z
_atom_site_occupancy
_atom_site_U_iso_or_equiv
Mo1 Mo+6 0.6667 0.3333 0.28729 1 0.0
V1 V+3 0 0 0.5 1 0.0
O2 O-2 0.6667 0.3333 0.0735 1 0.0
Cs1 Cs+1 0 0 0 1 0.0
O1 O-2 0.1627 -0.1627 0.6445 1 0.0
